data_4085476
loop_
_publ_author_name
'Krupski, Sergei'
'Schulte to Brinke, Christian'
'Koppetz, Hannah'
'Hepp, Alexander'
'Hahn, F. Ekkehardt'

_publ_section_title
;
 Protic N-Heterocyclic Germylenes and Stannylenes: Synthesis and
 Reactivity
;
_journal_issue 11
_journal_name_full Organometallics
_journal_page_first 2624
_journal_paper_doi 10.1021/om5012616
_journal_volume 34
_journal_year 2015
_chemical_formula_moiety 'C20 H28 N4 Sn2, C4 H8 O'
_chemical_formula_sum 'C24 H36 N4 O Sn2'
_chemical_formula_weight 633.95
_chemical_name_systematic
;
 ?
;
_space_group_IT_number 2
_symmetry_cell_setting triclinic
_symmetry_space_group_name_Hall '-P 1'
_symmetry_space_group_name_H-M 'P -1'
_atom_sites_solution_hydrogens geom
_atom_sites_solution_primary direct
_atom_sites_solution_secondary difmap
_audit_creation_method SHELXL-97
_cell_angle_alpha 72.8310(10)
_cell_angle_beta 68.3900(10)
_cell_angle_gamma 69.7310(10)
_cell_formula_units_Z 2
_cell_length_a 9.4975(2)
_cell_length_b 12.3583(3)
_cell_length_c 12.6182(3)
_cell_measurement_reflns_used 17639
_cell_measurement_temperature 153(2)
_cell_measurement_theta_max 30.9985
_cell_measurement_theta_min 2.394
_cell_volume 1267.60(5)
_computing_cell_refinement 'Bruker SAINT'
_computing_data_collection 'Bruker APEX2'
_computing_data_reduction 'Bruker SAINT'
_computing_molecular_graphics 'Bruker SHELXTL'
_computing_publication_material 'Bruker SHELXTL'
_computing_structure_refinement 'SHELXL-97 (Sheldrick, 2008)'
_computing_structure_solution 'SHELXS-97 (Sheldrick, 2008)'
_diffrn_ambient_temperature 153(2)
_diffrn_measured_fraction_theta_full 0.998
_diffrn_measured_fraction_theta_max 0.996
_diffrn_measurement_device_type 'Bruker APEX-II CCD'
_diffrn_measurement_method '\f and \w scans'
_diffrn_radiation_monochromator 'Goebel mirror'
_diffrn_radiation_source microsource
_diffrn_radiation_type MoK\a
_diffrn_radiation_wavelength 0.71073
_diffrn_reflns_av_R_equivalents 0.0151
_diffrn_reflns_av_sigmaI/netI 0.0145
_diffrn_reflns_limit_h_max 13
_diffrn_reflns_limit_h_min -13
_diffrn_reflns_limit_k_max 16
_diffrn_reflns_limit_k_min -16
_diffrn_reflns_limit_l_max 17
_diffrn_reflns_limit_l_min -17
_diffrn_reflns_number 21031
_diffrn_reflns_theta_full 27.50
_diffrn_reflns_theta_max 29.13
_diffrn_reflns_theta_min 2.39
_exptl_absorpt_coefficient_mu 1.993
_exptl_absorpt_correction_T_max 0.8410
_exptl_absorpt_correction_T_min 0.5028
_exptl_absorpt_correction_type multi-scan
_exptl_absorpt_process_details
; 
 Multi-scan correction included in APEX2 package (Bruker AXS, 2012)
;
_exptl_crystal_colour orange
_exptl_crystal_density_diffrn 1.661
_exptl_crystal_density_method 'not measured'
_exptl_crystal_description prism
_exptl_crystal_F_000 632
_exptl_crystal_size_max 0.40
_exptl_crystal_size_mid 0.17
_exptl_crystal_size_min 0.09
_refine_diff_density_max 0.404
_refine_diff_density_min -0.429
_refine_diff_density_rms 0.054
_refine_ls_extinction_method none
_refine_ls_goodness_of_fit_ref 1.059
_refine_ls_hydrogen_treatment mixed
_refine_ls_matrix_type full
_refine_ls_number_parameters 294
_refine_ls_number_reflns 6807
_refine_ls_number_restraints 0
_refine_ls_restrained_S_all 1.059
_refine_ls_R_factor_all 0.0155
_refine_ls_R_factor_gt 0.0146
_refine_ls_shift/su_max 0.001
_refine_ls_shift/su_mean 0.000
_refine_ls_structure_factor_coef Fsqd
_refine_ls_weighting_details 'calc w=1/[\s^2^(Fo^2^)+(0.0185P)^2^+0.4738P] where P=(Fo^2^+2Fc^2^)/3'
_refine_ls_weighting_scheme calc
_refine_ls_wR_factor_gt 0.0377
_refine_ls_wR_factor_ref 0.0383
_reflns_number_gt 6533
_reflns_number_total 6807
_reflns_threshold_expression >2sigma(I)
_cod_data_source_file om5012616_si_002.cif
_cod_data_source_block 3a
_cod_depositor_comments
;
The following automatic conversions were performed:

'_symmetry_cell_setting' value 'Triclinic' changed to 'triclinic'
according to
/usr/data/users/saulius/crontab/automatic-downloads/rss-feeds/ACS/lib/dictionaries/cif_core.dic
dictionary named 'cif_core.dic' version 2.4.2 from 2011-04-26.

Automatic conversion script
Id: cif_fix_values 3008 2015-01-20 13:52:24Z robertas 

 Adding full bibliography for 4085475--4085477.cif.
;
_cod_database_code 4085476

loop_
_symmetry_equiv_pos_as_xyz
'x, y, z'
'-x, -y, -z'

loop_
_atom_site_label
_atom_site_type_symbol
_atom_site_fract_x
_atom_site_fract_y
_atom_site_fract_z
_atom_site_U_iso_or_equiv
_atom_site_adp_type
_atom_site_occupancy
_atom_site_symmetry_multiplicity
_atom_site_calc_flag
_atom_site_refinement_flags
Sn1 Sn 0.356156(10) 0.506635(7) 0.179516(7) 0.01896(3) Uani 1 1 d .
Sn2 Sn 0.041830(9) 0.626855(7) 0.386488(7) 0.01553(3) Uani 1 1 d .
N1 N 0.10774(13) 0.52287(9) 0.23889(9) 0.0183(2) Uani 1 1 d .
H1N H 0.053(2) 0.5605(16) 0.1879(16) 0.029(4) Uiso 1 1 d .
N2 N 0.35292(13) 0.33070(9) 0.26134(10) 0.0199(2) Uani 1 1 d .
N3 N 0.29349(12) 0.54930(9) 0.36180(9) 0.01683(19) Uani 1 1 d .
H3N H 0.322(2) 0.4884(17) 0.4072(16) 0.030(5) Uiso 1 1 d .
N4 N 0.15374(12) 0.76140(9) 0.27564(9) 0.01713(19) Uani 1 1 d .
C1 C 0.07499(15) 0.41140(11) 0.29445(10) 0.0174(2) Uani 1 1 d .
C2 C 0.20427(15) 0.31225(11) 0.30915(10) 0.0177(2) Uani 1 1 d .
C3 C 0.16554(17) 0.20605(11) 0.37048(12) 0.0234(3) Uani 1 1 d .
H3 H 0.2473 0.1375 0.3831 0.028 Uiso 1 1 calc R
C4 C 0.01106(18) 0.19855(13) 0.41308(12) 0.0267(3) Uani 1 1 d .
H4 H -0.0102 0.1253 0.4543 0.032 Uiso 1 1 calc R
C5 C -0.11219(17) 0.29570(13) 0.39652(12) 0.0259(3) Uani 1 1 d .
H5 H -0.2174 0.2898 0.4252 0.031 Uiso 1 1 calc R
C6 C -0.07815(15) 0.40227(12) 0.33684(11) 0.0218(2) Uani 1 1 d .
H6 H -0.1614 0.4700 0.3249 0.026 Uiso 1 1 calc R
C7 C 0.49720(16) 0.23619(12) 0.27104(12) 0.0248(3) Uani 1 1 d .
C8 C 0.63717(18) 0.28949(15) 0.20843(17) 0.0380(4) Uani 1 1 d .
H8A H 0.6398 0.3225 0.1271 0.057 Uiso 1 1 calc R
H8B H 0.7350 0.2282 0.2118 0.057 Uiso 1 1 calc R
H8C H 0.6262 0.3519 0.2464 0.057 Uiso 1 1 calc R
C9 C 0.4985(2) 0.18851(16) 0.39740(15) 0.0396(4) Uani 1 1 d .
H9A H 0.4867 0.2531 0.4327 0.059 Uiso 1 1 calc R
H9B H 0.5983 0.1294 0.3997 0.059 Uiso 1 1 calc R
H9C H 0.4113 0.1525 0.4406 0.059 Uiso 1 1 calc R
C10 C 0.52517(19) 0.13714(13) 0.20944(15) 0.0336(3) Uani 1 1 d .
H10A H 0.4375 0.1008 0.2459 0.050 Uiso 1 1 calc R
H10B H 0.6234 0.0778 0.2157 0.050 Uiso 1 1 calc R
H10C H 0.5325 0.1696 0.1273 0.050 Uiso 1 1 calc R
C11 C 0.36897(14) 0.63709(11) 0.34409(10) 0.0165(2) Uani 1 1 d .
C12 C 0.29362(14) 0.75182(11) 0.29391(10) 0.0169(2) Uani 1 1 d .
C13 C 0.36987(16) 0.83923(12) 0.26919(12) 0.0237(3) Uani 1 1 d .
H13 H 0.3244 0.9172 0.2352 0.028 Uiso 1 1 calc R
C14 C 0.51122(17) 0.81414(13) 0.29347(14) 0.0286(3) Uani 1 1 d .
H14 H 0.5597 0.8754 0.2762 0.034 Uiso 1 1 calc R
C15 C 0.58169(16) 0.70216(13) 0.34199(13) 0.0264(3) Uani 1 1 d .
H15 H 0.6778 0.6859 0.3583 0.032 Uiso 1 1 calc R
C16 C 0.50945(15) 0.61333(12) 0.36661(11) 0.0214(2) Uani 1 1 d .
H16 H 0.5573 0.5355 0.3993 0.026 Uiso 1 1 calc R
C17 C 0.06800(15) 0.87094(11) 0.21399(11) 0.0195(2) Uani 1 1 d .
C18 C -0.07773(17) 0.84765(12) 0.20911(13) 0.0275(3) Uani 1 1 d .
H18A H -0.0456 0.7783 0.1744 0.041 Uiso 1 1 calc R
H18B H -0.1318 0.9160 0.1618 0.041 Uiso 1 1 calc R
H18C H -0.1489 0.8337 0.2879 0.041 Uiso 1 1 calc R
C19 C 0.00801(18) 0.97478(12) 0.27667(14) 0.0290(3) Uani 1 1 d .
H19A H -0.0588 0.9533 0.3556 0.043 Uiso 1 1 calc R
H19B H -0.0531 1.0431 0.2341 0.043 Uiso 1 1 calc R
H19C H 0.0976 0.9942 0.2803 0.043 Uiso 1 1 calc R
C20 C 0.17043(18) 0.90072(13) 0.08834(12) 0.0287(3) Uani 1 1 d .
H20A H 0.2679 0.9112 0.0888 0.043 Uiso 1 1 calc R
H20B H 0.1130 0.9735 0.0479 0.043 Uiso 1 1 calc R
H20C H 0.1957 0.8365 0.0482 0.043 Uiso 1 1 calc R
O1 O 0.92634(14) 0.63637(11) 0.06034(10) 0.0379(3) Uani 1 1 d .
C21 C 0.7988(2) 0.59447(15) 0.06851(14) 0.0351(3) Uani 1 1 d .
H21A H 0.7450 0.5662 0.1508 0.042 Uiso 1 1 calc R
H21B H 0.8382 0.5288 0.0264 0.042 Uiso 1 1 calc R
C22 C 0.6868(2) 0.69688(15) 0.01450(15) 0.0343(3) Uani 1 1 d .
H22A H 0.5852 0.7213 0.0737 0.041 Uiso 1 1 calc R
H22B H 0.6672 0.6759 -0.0478 0.041 Uiso 1 1 calc R
C23 C 0.7700(2) 0.79433(16) -0.03485(16) 0.0398(4) Uani 1 1 d .
H23A H 0.7609 0.8351 -0.1133 0.048 Uiso 1 1 calc R
H23B H 0.7268 0.8525 0.0165 0.048 Uiso 1 1 calc R
C24 C 0.9382(2) 0.72884(17) -0.03937(14) 0.0379(4) Uani 1 1 d .
H24A H 0.9943 0.6968 -0.1116 0.045 Uiso 1 1 calc R
H24B H 0.9946 0.7810 -0.0355 0.045 Uiso 1 1 calc R

loop_
_atom_site_aniso_label
_atom_site_aniso_U_11
_atom_site_aniso_U_22
_atom_site_aniso_U_33
_atom_site_aniso_U_23
_atom_site_aniso_U_13
_atom_site_aniso_U_12
Sn1 0.01876(5) 0.01779(4) 0.01883(4) -0.00517(3) -0.00087(3) -0.00679(3)
Sn2 0.01368(4) 0.01318(4) 0.01790(4) -0.00298(3) -0.00291(3) -0.00334(3)
N1 0.0193(5) 0.0156(5) 0.0212(5) -0.0032(4) -0.0084(4) -0.0039(4)
N2 0.0170(5) 0.0152(5) 0.0258(5) -0.0061(4) -0.0050(4) -0.0019(4)
N3 0.0176(5) 0.0114(4) 0.0205(5) -0.0005(4) -0.0073(4) -0.0031(4)
N4 0.0168(5) 0.0123(4) 0.0214(5) 0.0002(4) -0.0074(4) -0.0040(4)
C1 0.0196(6) 0.0168(5) 0.0180(5) -0.0057(4) -0.0060(4) -0.0051(4)
C2 0.0199(6) 0.0156(5) 0.0184(5) -0.0065(4) -0.0046(4) -0.0040(4)
C3 0.0281(7) 0.0159(6) 0.0256(6) -0.0043(5) -0.0068(5) -0.0059(5)
C4 0.0343(7) 0.0233(6) 0.0241(6) -0.0045(5) -0.0029(5) -0.0160(6)
C5 0.0245(6) 0.0330(7) 0.0250(6) -0.0096(5) -0.0020(5) -0.0157(6)
C6 0.0187(6) 0.0254(6) 0.0242(6) -0.0092(5) -0.0064(5) -0.0055(5)
C7 0.0196(6) 0.0204(6) 0.0327(7) -0.0081(5) -0.0095(5) 0.0011(5)
C8 0.0181(7) 0.0335(8) 0.0578(10) -0.0092(7) -0.0100(7) -0.0027(6)
C9 0.0409(9) 0.0399(9) 0.0401(9) -0.0048(7) -0.0233(7) -0.0034(7)
C10 0.0295(7) 0.0238(7) 0.0437(8) -0.0165(6) -0.0089(6) 0.0036(6)
C11 0.0168(5) 0.0155(5) 0.0173(5) -0.0046(4) -0.0043(4) -0.0039(4)
C12 0.0168(5) 0.0152(5) 0.0191(5) -0.0044(4) -0.0051(4) -0.0038(4)
C13 0.0241(6) 0.0158(6) 0.0336(7) -0.0035(5) -0.0109(5) -0.0067(5)
C14 0.0258(7) 0.0243(7) 0.0421(8) -0.0081(6) -0.0111(6) -0.0117(6)
C15 0.0198(6) 0.0278(7) 0.0365(7) -0.0083(6) -0.0120(5) -0.0067(5)
C16 0.0185(6) 0.0202(6) 0.0253(6) -0.0044(5) -0.0086(5) -0.0027(5)
C17 0.0215(6) 0.0132(5) 0.0229(6) -0.0003(4) -0.0097(5) -0.0030(4)
C18 0.0258(7) 0.0220(6) 0.0359(7) 0.0010(5) -0.0177(6) -0.0043(5)
C19 0.0300(7) 0.0172(6) 0.0376(8) -0.0072(5) -0.0129(6) 0.0008(5)
C20 0.0330(7) 0.0265(7) 0.0236(6) 0.0032(5) -0.0099(5) -0.0095(6)
O1 0.0385(6) 0.0426(7) 0.0374(6) -0.0041(5) -0.0213(5) -0.0089(5)
C21 0.0408(9) 0.0314(8) 0.0342(8) -0.0021(6) -0.0146(7) -0.0109(7)
C22 0.0359(8) 0.0347(8) 0.0383(8) -0.0037(6) -0.0161(7) -0.0141(7)
C23 0.0444(10) 0.0352(9) 0.0437(9) 0.0062(7) -0.0216(8) -0.0176(8)
C24 0.0366(8) 0.0547(11) 0.0274(7) -0.0069(7) -0.0064(6) -0.0223(8)

loop_
_atom_type_symbol
_atom_type_description
_atom_type_scat_dispersion_real
_atom_type_scat_dispersion_imag
_atom_type_scat_source
C C 0.0033 0.0016 'International Tables Vol C Tables 4.2.6.8 and 6.1.1.4'
H H 0.0000 0.0000 'International Tables Vol C Tables 4.2.6.8 and 6.1.1.4'
N N 0.0061 0.0033 'International Tables Vol C Tables 4.2.6.8 and 6.1.1.4'
O O 0.0106 0.0060 'International Tables Vol C Tables 4.2.6.8 and 6.1.1.4'
Sn Sn -0.6537 1.4246 'International Tables Vol C Tables 4.2.6.8 and 6.1.1.4'

loop_
_geom_angle_atom_site_label_1
_geom_angle_atom_site_label_2
_geom_angle_atom_site_label_3
_geom_angle
N2 Sn1 N1 79.13(4)
N2 Sn1 N3 88.59(4)
N1 Sn1 N3 80.21(4)
N4 Sn2 N3 73.95(4)
N4 Sn2 N1 94.72(4)
N3 Sn2 N1 79.09(4)
C1 N1 Sn1 111.49(8)
C1 N1 Sn2 106.88(7)
Sn1 N1 Sn2 97.28(4)
C2 N2 C7 122.66(11)
C2 N2 Sn1 114.68(8)
C7 N2 Sn1 122.61(8)
C11 N3 Sn2 110.53(8)
C11 N3 Sn1 105.74(7)
Sn2 N3 Sn1 96.97(4)
C12 N4 C17 122.24(10)
C12 N4 Sn2 113.34(7)
C17 N4 Sn2 121.93(8)
C6 C1 C2 121.62(12)
C6 C1 N1 120.64(11)
C2 C1 N1 117.67(11)
N2 C2 C3 127.42(12)
N2 C2 C1 116.87(11)
C3 C2 C1 115.71(11)
C4 C3 C2 121.94(13)
C5 C4 C3 121.26(13)
C4 C5 C6 118.29(12)
C1 C6 C5 121.17(13)
N2 C7 C9 112.04(12)
N2 C7 C8 107.66(11)
C9 C7 C8 106.72(13)
N2 C7 C10 112.08(11)
C9 C7 C10 111.53(13)
C8 C7 C10 106.43(13)
C16 C11 N3 123.36(11)
C16 C11 C12 121.81(11)
N3 C11 C12 114.72(10)
N4 C12 C13 128.86(11)
N4 C12 C11 114.96(10)
C13 C12 C11 116.17(11)
C14 C13 C12 121.39(12)
C15 C14 C13 121.20(13)
C14 C15 C16 118.72(12)
C11 C16 C15 120.70(12)
N4 C17 C18 107.31(10)
N4 C17 C19 113.49(11)
C18 C17 C19 106.50(11)
N4 C17 C20 109.84(11)
C18 C17 C20 107.64(11)
C19 C17 C20 111.75(11)
C24 O1 C21 106.02(12)
O1 C21 C22 106.86(13)
C21 C22 C23 104.59(13)
C24 C23 C22 102.94(14)
O1 C24 C23 104.35(13)

loop_
_geom_bond_atom_site_label_1
_geom_bond_atom_site_label_2
_geom_bond_distance
Sn1 N2 2.1194(11)
Sn1 N1 2.1510(11)
Sn1 N3 2.3266(11)
Sn2 N4 2.1464(10)
Sn2 N3 2.1838(10)
Sn2 N1 2.3471(11)
N1 C1 1.4325(16)
N2 C2 1.3869(16)
N2 C7 1.4789(16)
N3 C11 1.4209(16)
N4 C12 1.3902(15)
N4 C17 1.4772(15)
C1 C6 1.3855(17)
C1 C2 1.4263(17)
C2 C3 1.4078(17)
C3 C4 1.391(2)
C4 C5 1.383(2)
C5 C6 1.3915(19)
C7 C9 1.531(2)
C7 C8 1.533(2)
C7 C10 1.535(2)
C11 C16 1.3804(17)
C11 C12 1.4226(16)
C12 C13 1.4019(17)
C13 C14 1.3967(19)
C14 C15 1.378(2)
C15 C16 1.3914(19)
C17 C18 1.5333(18)
C17 C19 1.5356(19)
C17 C20 1.5372(19)
O1 C24 1.427(2)
O1 C21 1.434(2)
C21 C22 1.514(2)
C22 C23 1.522(2)
C23 C24 1.508(2)
